data_7034723
loop_
_publ_author_name
'Mateo, Ana C.'
'Calvo, Beatriz'
'Mac\'ias, Ram\'on'
'Artigas, Mar\'ia Jos\'e'
'Lahoz, Fernando J.'
'Oro, Luis A.'

_publ_section_title
;
 [1,1-(\h(2)-dppe)-3-(NC5H5)-closo-1,2-RhSB9H8]: conformational lability
 and reactivity with H2 upon protonation.
;
_journal_issue 19
_journal_name_full 'Dalton transactions (Cambridge, England : 2003)'
_journal_page_first 9004
_journal_page_last 9013
_journal_paper_doi 10.1039/c5dt00288e
_journal_volume 44
_journal_year 2015
_chemical_formula_moiety 'C31 H38 B9 N P2 Rh S, C F3 O3 S, C H F3 O3 S, C H2 Cl2'
_chemical_formula_sum 'C34 H41 B9 Cl2 F6 N O6 P2 Rh S3'
_chemical_formula_weight 1102.90
_chemical_name_systematic
; 
 ? 
;
_chemical_properties_physical Air-sensitive
_space_group_IT_number 15
_symmetry_cell_setting monoclinic
_symmetry_space_group_name_Hall '-C 2yc'
_symmetry_space_group_name_H-M 'C 1 2/c 1'
_atom_sites_solution_hydrogens geom
_atom_sites_solution_primary direct
_atom_sites_solution_secondary difmap
_audit_creation_method SHELXL-97
_audit_update_record
;
2015-01-20 deposited with the CCDC.
2015-04-07 downloaded from the CCDC.
;
_cell_angle_alpha 90.00
_cell_angle_beta 91.817(2)
_cell_angle_gamma 90.00
_cell_formula_units_Z 8
_cell_length_a 11.2683(15)
_cell_length_b 20.906(3)
_cell_length_c 39.689(5)
_cell_measurement_reflns_used 8832
_cell_measurement_temperature 100(2)
_cell_measurement_theta_max 26.78
_cell_measurement_theta_min 2.20
_cell_volume 9345(2)
_computing_cell_refinement 'APEX2 v. 2008.4 (Bruker AXS, 2008)'
_computing_data_collection 'APEX2 v. 2008.4 (Bruker AXS, 2008)'
_computing_data_reduction 'APEX2 v. 2008.4 (Bruker AXS, 2008)'
_computing_molecular_graphics ORTEP
_computing_publication_material ENCIFER
_computing_structure_refinement 'SHELXL-97 (Sheldrick, 1997)'
_computing_structure_solution 'SHELXS-97 (Sheldrick, 1990)'
_diffrn_ambient_temperature 100(2)
_diffrn_detector_area_resol_mean 8.26
_diffrn_measured_fraction_theta_full 0.998
_diffrn_measured_fraction_theta_max 0.997
_diffrn_measurement_device_type 'Bruker APEX DUO system'
_diffrn_measurement_method '\w rotations with narrow frames'
_diffrn_radiation_monochromator graphite
_diffrn_radiation_source 'fine-focus sealed tube'
_diffrn_radiation_type MoK\a
_diffrn_radiation_wavelength 0.71073
_diffrn_reflns_av_R_equivalents 0.1109
_diffrn_reflns_av_sigmaI/netI 0.0884
_diffrn_reflns_limit_h_max 14
_diffrn_reflns_limit_h_min -14
_diffrn_reflns_limit_k_max 26
_diffrn_reflns_limit_k_min -17
_diffrn_reflns_limit_l_max 49
_diffrn_reflns_limit_l_min -49
_diffrn_reflns_number 42710
_diffrn_reflns_theta_full 26.00
_diffrn_reflns_theta_max 26.37
_diffrn_reflns_theta_min 1.03
_exptl_absorpt_coefficient_mu 0.750
_exptl_absorpt_correction_T_max 0.9156
_exptl_absorpt_correction_T_min 0.7443
_exptl_absorpt_correction_type multi-scan
_exptl_absorpt_process_details
;
 Multi-scan correction included in APEX2 package (Bruker AXS, 2008)
;
_exptl_crystal_colour orange
_exptl_crystal_density_diffrn 1.568
_exptl_crystal_density_method 'not measured'
_exptl_crystal_description block
_exptl_crystal_F_000 4448
_exptl_crystal_recrystallization_method 'Re-crystallisation from solvent: hexane/dichloromethane'
_exptl_crystal_size_max 0.271
_exptl_crystal_size_mid 0.164
_exptl_crystal_size_min 0.074
_refine_diff_density_max 0.968
_refine_diff_density_min -1.747
_refine_diff_density_rms 0.165
_refine_ls_extinction_coef 0.00035(6)
_refine_ls_extinction_expression Fc^*^=kFc[1+0.001xFc^2^\l^3^/sin(2\q)]^-1/4^
_refine_ls_extinction_method SHELXL
_refine_ls_goodness_of_fit_ref 1.272
_refine_ls_hydrogen_treatment mixed
_refine_ls_matrix_type full
_refine_ls_number_parameters 587
_refine_ls_number_reflns 9525
_refine_ls_number_restraints 24
_refine_ls_restrained_S_all 1.271
_refine_ls_R_factor_all 0.1329
_refine_ls_R_factor_gt 0.1114
_refine_ls_shift/su_max 0.001
_refine_ls_shift/su_mean 0.000
_refine_ls_structure_factor_coef Fsqd
_refine_ls_weighting_details 'calc w=1/[\s^2^(Fo^2^)+(0.0001P)^2^+336.6732P] where P=(Fo^2^+2Fc^2^)/3'
_refine_ls_weighting_scheme calc
_refine_ls_wR_factor_gt 0.2482
_refine_ls_wR_factor_ref 0.2554
_reflns_number_gt 7488
_reflns_number_total 9525
_reflns_threshold_expression >2sigma(I)
_cod_data_source_file c5dt00288e2.cif
_cod_data_source_block compnd_3
_cod_depositor_comments 'Adding full bibliography for 7034722--7034723.cif.'
_cod_original_sg_symbol_H-M 'C 2/c'
_cod_database_code 7034723

loop_
_symmetry_equiv_pos_as_xyz
'x, y, z'
'-x, y, -z+1/2'
'x+1/2, y+1/2, z'
'-x+1/2, y+1/2, -z+1/2'
'-x, -y, -z'
'x, -y, z-1/2'
'-x+1/2, -y+1/2, -z'
'x+1/2, -y+1/2, z-1/2'

loop_
_atom_site_label
_atom_site_type_symbol
_atom_site_fract_x
_atom_site_fract_y
_atom_site_fract_z
_atom_site_U_iso_or_equiv
_atom_site_adp_type
_atom_site_occupancy
_atom_site_symmetry_multiplicity
_atom_site_calc_flag
_atom_site_refinement_flags
_atom_site_disorder_assembly
_atom_site_disorder_group
B1 B 0.0790(11) 0.3349(6) 0.4458(3) 0.032(3) Uani 1 1 d . . .
H1B H -0.0031 0.3064 0.4448 0.038 Uiso 1 1 calc R . .
B2 B 0.1411(11) 0.3518(6) 0.4861(3) 0.031(3) Uani 1 1 d . . .
H2B H 0.0987 0.3344 0.5089 0.037 Uiso 1 1 calc R . .
B3 B 0.2164(11) 0.2988(5) 0.4549(3) 0.026(3) Uani 1 1 d . . .
H3B H 0.2238 0.2469 0.4589 0.032 Uiso 1 1 calc R . .
B4 B 0.1840(9) 0.3266(5) 0.4132(3) 0.023(2) Uani 1 1 d . . .
H4B H 0.1673 0.2932 0.3922 0.027 Uiso 1 1 calc R . .
B5 B 0.1019(10) 0.3998(5) 0.4175(3) 0.025(2) Uani 1 1 d . . .
H5B H 0.0333 0.4139 0.3986 0.030 Uiso 1 1 calc R . .
B6 B 0.0866(9) 0.4160(6) 0.4612(3) 0.025(2) Uani 1 1 d . . .
H6B H 0.0086 0.4424 0.4696 0.030 Uiso 1 1 calc R . .
S7 S 0.3164(2) 0.35529(11) 0.48528(6) 0.0226(5) Uani 1 1 d . . .
Rh8 Rh 0.37675(6) 0.33509(3) 0.429034(18) 0.0182(2) Uani 1 1 d . . .
B9 B 0.2535(10) 0.4038(5) 0.4073(3) 0.020(2) Uani 1 1 d . . .
B10 B 0.1930(10) 0.4581(5) 0.4390(3) 0.024(2) Uani 1 1 d . . .
H10B H 0.2252 0.5072 0.4355 0.029 Uiso 1 1 calc R . .
B11 B 0.2160(10) 0.4293(6) 0.4830(3) 0.026(2) Uani 1 1 d . . .
H11B H 0.2547 0.4660 0.4999 0.031 Uiso 1 1 calc R . .
P1 P 0.4516(2) 0.29882(12) 0.38003(6) 0.0194(5) Uani 1 1 d . . .
P2 P 0.5737(2) 0.36760(12) 0.43974(6) 0.0197(5) Uani 1 1 d . . .
C1 C 0.5992(8) 0.3321(6) 0.3741(3) 0.029(2) Uani 1 1 d . . .
H1A H 0.6412 0.3062 0.3581 0.035 Uiso 1 1 calc R . .
H1C H 0.5921 0.3751 0.3651 0.035 Uiso 1 1 calc R . .
C2 C 0.6693(9) 0.3337(6) 0.4079(3) 0.033(2) Uani 1 1 d . . .
H2A H 0.7400 0.3597 0.4059 0.040 Uiso 1 1 calc R . .
H2C H 0.6934 0.2907 0.4143 0.040 Uiso 1 1 calc R . .
C3 C 0.3835(9) 0.3023(5) 0.3386(2) 0.023(2) Uani 1 1 d . . .
C4 C 0.2885(10) 0.2600(5) 0.3301(3) 0.032(2) Uani 1 1 d . . .
H4 H 0.2587 0.2328 0.3463 0.038 Uiso 1 1 calc R . .
C5 C 0.2406(11) 0.2595(6) 0.2975(3) 0.042(3) Uani 1 1 d . . .
H5 H 0.1811 0.2302 0.2918 0.050 Uiso 1 1 calc R . .
C6 C 0.2790(13) 0.3013(6) 0.2734(3) 0.048(3) Uani 1 1 d . . .
H6 H 0.2427 0.3020 0.2521 0.058 Uiso 1 1 calc R . .
C7 C 0.3728(12) 0.3426(6) 0.2813(3) 0.043(3) Uani 1 1 d . . .
H7 H 0.4016 0.3696 0.2648 0.052 Uiso 1 1 calc R . .
C8 C 0.4237(11) 0.3440(5) 0.3136(3) 0.035(3) Uani 1 1 d . . .
H8 H 0.4846 0.3727 0.3188 0.042 Uiso 1 1 calc R . .
C9 C 0.4769(8) 0.2143(5) 0.3867(3) 0.022(2) Uani 1 1 d . . .
C10 C 0.4202(10) 0.1811(5) 0.4121(3) 0.029(2) Uani 1 1 d . . .
H10 H 0.3714 0.2033 0.4265 0.035 Uiso 1 1 calc R . .
C11 C 0.4347(10) 0.1159(5) 0.4163(3) 0.033(2) Uani 1 1 d . . .
H11 H 0.3976 0.0949 0.4337 0.040 Uiso 1 1 calc R . .
C12 C 0.5052(12) 0.0816(6) 0.3943(3) 0.048(4) Uani 1 1 d . . .
H12 H 0.5141 0.0376 0.3966 0.057 Uiso 1 1 calc R . .
C13 C 0.5621(12) 0.1145(6) 0.3688(3) 0.045(3) Uani 1 1 d . . .
H13 H 0.6099 0.0921 0.3543 0.054 Uiso 1 1 calc R . .
C14 C 0.5489(10) 0.1790(5) 0.3649(3) 0.034(3) Uani 1 1 d . . .
H14 H 0.5876 0.1998 0.3477 0.041 Uiso 1 1 calc R . .
C15 C 0.6523(8) 0.3525(4) 0.4793(2) 0.021(2) Uani 1 1 d . . .
C16 C 0.7546(8) 0.3871(5) 0.4877(3) 0.025(2) Uani 1 1 d . . .
H16 H 0.7828 0.4173 0.4726 0.030 Uiso 1 1 calc R . .
C17 C 0.8143(9) 0.3770(5) 0.5181(3) 0.027(2) Uani 1 1 d . . .
H17 H 0.8821 0.4007 0.5235 0.032 Uiso 1 1 calc R . .
C18 C 0.7743(9) 0.3318(5) 0.5408(2) 0.028(2) Uani 1 1 d . . .
H18 H 0.8150 0.3255 0.5612 0.034 Uiso 1 1 calc R . .
C19 C 0.6727(9) 0.2959(5) 0.5327(3) 0.030(2) Uani 1 1 d . . .
H19 H 0.6457 0.2653 0.5476 0.036 Uiso 1 1 calc R . .
C20 C 0.6124(8) 0.3065(5) 0.5022(2) 0.022(2) Uani 1 1 d . . .
H20 H 0.5447 0.2827 0.4967 0.026 Uiso 1 1 calc R . .
C21 C 0.5832(9) 0.4542(5) 0.4347(2) 0.024(2) Uani 1 1 d . . .
C22 C 0.5102(9) 0.4915(5) 0.4549(2) 0.024(2) Uani 1 1 d . . .
H22 H 0.4640 0.4716 0.4708 0.029 Uiso 1 1 calc R . .
C23 C 0.5059(10) 0.5577(5) 0.4514(3) 0.030(2) Uani 1 1 d . . .
H23 H 0.4587 0.5821 0.4653 0.036 Uiso 1 1 calc R . .
C24 C 0.5728(10) 0.5871(5) 0.4270(3) 0.035(3) Uani 1 1 d . . .
H24 H 0.5691 0.6312 0.4241 0.043 Uiso 1 1 calc R . .
C25 C 0.6448(11) 0.5506(5) 0.4072(3) 0.035(3) Uani 1 1 d . . .
H25 H 0.6918 0.5701 0.3913 0.042 Uiso 1 1 calc R . .
C26 C 0.6470(9) 0.4845(5) 0.4109(3) 0.030(2) Uani 1 1 d . . .
H26 H 0.6935 0.4603 0.3968 0.036 Uiso 1 1 calc R . .
N1 N 0.2736(7) 0.4360(4) 0.3735(2) 0.0223(17) Uani 1 1 d . . .
C27 C 0.3539(10) 0.4837(5) 0.3708(3) 0.028(2) Uani 1 1 d . . .
H27 H 0.4031 0.4935 0.3894 0.034 Uiso 1 1 calc R . .
C28 C 0.3651(12) 0.5183(5) 0.3414(3) 0.040(3) Uani 1 1 d . . .
H28 H 0.4235 0.5495 0.3398 0.048 Uiso 1 1 calc R . .
C29 C 0.2887(15) 0.5059(6) 0.3149(3) 0.056(4) Uani 1 1 d . . .
H29 H 0.2918 0.5305 0.2954 0.067 Uiso 1 1 calc R . .
C30 C 0.2060(13) 0.4564(6) 0.3168(3) 0.045(3) Uani 1 1 d . . .
H30 H 0.1551 0.4468 0.2986 0.054 Uiso 1 1 calc R . .
C31 C 0.2020(11) 0.4223(5) 0.3463(3) 0.031(2) Uani 1 1 d . . .
H31 H 0.1483 0.3887 0.3477 0.037 Uiso 1 1 calc R . .
S3 S 0.8522(3) 0.22079(14) 0.31278(8) 0.0363(7) Uani 1 1 d . . .
O1 O 0.7469(7) 0.2564(5) 0.3141(2) 0.054(3) Uani 1 1 d . . .
O2 O 0.8414(14) 0.1559(5) 0.3060(3) 0.103(5) Uani 1 1 d . . .
O3 O 0.9389(10) 0.2494(7) 0.2927(4) 0.117(6) Uani 1 1 d . . .
C51 C 0.9152(15) 0.2235(10) 0.3543(5) 0.076(6) Uani 1 1 d . . .
F1 F 1.0200(7) 0.1923(4) 0.3577(2) 0.070(3) Uani 1 1 d . . .
F2 F 0.8500(11) 0.1989(13) 0.3761(2) 0.204(12) Uani 1 1 d . . .
F3 F 0.9368(17) 0.2831(8) 0.3627(5) 0.210(12) Uani 1 1 d . . .
S4A S 0.7498(6) 0.9624(3) 0.18623(17) 0.0409(14) Uani 0.50 1 d PD A 1
O4A O 0.8747(11) 0.9746(8) 0.1814(4) 0.046(4) Uiso 0.50 1 d PD A 1
O5A O 0.6896(14) 0.9355(9) 0.1571(3) 0.058(5) Uiso 0.50 1 d PD A 1
O6A O 0.7273(14) 0.9301(9) 0.2174(3) 0.049(5) Uiso 0.50 1 d PD A 1
C52A C 0.6846(14) 1.0399(10) 0.1908(4) 0.045(6) Uiso 0.50 1 d PD A 1
F4A F 0.5691(12) 1.0341(8) 0.1945(4) 0.065(5) Uiso 0.50 1 d PD A 1
F5A F 0.7021(16) 1.0766(9) 0.1641(4) 0.079(6) Uiso 0.50 1 d PD A 1
F6A F 0.7294(14) 1.0704(8) 0.2178(4) 0.061(5) Uiso 0.50 1 d PD A 1
S4B S 0.8056(6) 0.9769(3) 0.20195(15) 0.0341(13) Uani 0.50 1 d PD B 2
O4B O 0.7980(14) 0.9504(9) 0.1685(3) 0.055(5) Uiso 0.50 1 d PD B 2
O5B O 0.7140(12) 0.9570(10) 0.2239(3) 0.047(5) Uiso 0.50 1 d PD B 2
O6B O 0.9242(10) 0.9740(9) 0.2170(4) 0.051(5) Uiso 0.50 1 d PD B 2
C52B C 0.7795(13) 1.0620(10) 0.1960(4) 0.044(6) Uiso 0.50 1 d PD B 2
F4B F 0.8635(14) 1.0898(9) 0.1784(4) 0.074(5) Uiso 0.50 1 d PD B 2
F5B F 0.7802(14) 1.0900(8) 0.2261(3) 0.059(4) Uiso 0.50 1 d PD B 2
F6B F 0.6760(13) 1.0749(10) 0.1807(4) 0.076(6) Uiso 0.50 1 d PD B 2
Cl1 Cl 0.5626(11) 0.0943(6) 0.2797(3) 0.105(4) Uani 0.50 1 d P . .
Cl2 Cl 0.5374(8) 0.1773(4) 0.2707(2) 0.089(2) Uani 0.50 1 d P . .
C98 C 0.5374(8) 0.1773(4) 0.2707(2) 0.089(2) Uani 0.50 1 d P . .
Cl3 Cl 0.5309(10) 0.8730(5) 0.2211(3) 0.091(3) Uiso 0.50 1 d P . .
Cl4 Cl 0.9513(16) 0.1393(9) 0.2411(5) 0.173(7) Uiso 0.50 1 d P . .
C99 C 1.0080(17) 1.0316(9) 0.2280(5) 0.022(4) Uiso 0.50 1 d P . .

loop_
_atom_site_aniso_label
_atom_site_aniso_U_11
_atom_site_aniso_U_22
_atom_site_aniso_U_33
_atom_site_aniso_U_23
_atom_site_aniso_U_13
_atom_site_aniso_U_12
B1 0.028(6) 0.024(6) 0.044(7) 0.000(6) 0.008(5) -0.009(5)
B2 0.035(7) 0.023(6) 0.036(7) 0.007(5) 0.010(5) 0.006(5)
B3 0.039(7) 0.018(5) 0.023(6) 0.003(4) 0.012(5) 0.006(5)
B4 0.015(5) 0.026(6) 0.027(6) 0.003(5) 0.006(4) 0.004(4)
B5 0.022(6) 0.017(5) 0.035(6) 0.000(5) -0.006(5) -0.002(4)
B6 0.009(5) 0.030(6) 0.036(7) -0.005(5) 0.006(4) 0.000(4)
S7 0.0227(12) 0.0224(12) 0.0229(12) 0.0016(9) 0.0026(9) 0.0032(9)
Rh8 0.0185(4) 0.0174(4) 0.0187(4) 0.0011(3) 0.0004(2) 0.0015(3)
B9 0.025(6) 0.013(5) 0.021(5) 0.001(4) -0.006(4) 0.007(4)
B10 0.027(6) 0.020(5) 0.026(6) 0.002(4) -0.005(5) -0.002(4)
B11 0.014(5) 0.027(6) 0.037(7) 0.003(5) -0.001(5) -0.005(4)
P1 0.0178(12) 0.0212(12) 0.0192(12) -0.0019(10) 0.0007(9) -0.0017(10)
P2 0.0169(12) 0.0206(12) 0.0217(12) -0.0029(10) -0.0009(9) 0.0020(10)
C1 0.020(5) 0.038(6) 0.028(5) -0.005(5) 0.003(4) -0.001(5)
C2 0.026(5) 0.039(6) 0.036(6) -0.018(5) 0.009(4) -0.010(5)
C3 0.027(5) 0.020(5) 0.022(5) 0.002(4) -0.004(4) 0.001(4)
C4 0.032(6) 0.030(6) 0.033(6) 0.004(5) 0.001(5) 0.000(5)
C5 0.038(7) 0.054(8) 0.033(6) -0.016(6) -0.006(5) -0.004(6)
C6 0.084(10) 0.037(7) 0.022(6) -0.006(5) -0.014(6) 0.007(7)
C7 0.061(8) 0.043(7) 0.025(6) 0.004(5) -0.001(5) -0.004(6)
C8 0.047(7) 0.034(6) 0.023(5) -0.003(5) -0.004(5) -0.011(5)
C9 0.015(5) 0.021(5) 0.030(5) -0.007(4) -0.005(4) -0.001(4)
C10 0.033(6) 0.020(5) 0.033(6) -0.004(4) -0.004(5) -0.005(4)
C11 0.033(6) 0.027(5) 0.038(6) 0.002(5) -0.010(5) 0.000(5)
C12 0.056(8) 0.027(6) 0.057(8) -0.007(6) -0.032(7) 0.023(6)
C13 0.047(8) 0.039(7) 0.048(8) -0.016(6) -0.008(6) 0.025(6)
C14 0.037(6) 0.023(5) 0.043(7) -0.007(5) 0.002(5) 0.013(5)
C15 0.023(5) 0.015(4) 0.026(5) -0.003(4) 0.003(4) 0.004(4)
C16 0.014(5) 0.029(5) 0.031(5) 0.007(4) 0.000(4) 0.002(4)
C17 0.019(5) 0.026(5) 0.036(6) -0.002(4) -0.003(4) 0.001(4)
C18 0.029(5) 0.032(5) 0.022(5) 0.001(4) -0.008(4) 0.000(5)
C19 0.028(6) 0.023(5) 0.037(6) 0.004(4) -0.007(4) 0.001(4)
C20 0.017(5) 0.022(5) 0.025(5) -0.003(4) 0.000(4) 0.002(4)
C21 0.026(5) 0.024(5) 0.020(5) 0.001(4) -0.008(4) 0.003(4)
C22 0.029(5) 0.025(5) 0.018(5) -0.001(4) 0.002(4) 0.001(4)
C23 0.038(6) 0.026(5) 0.025(5) -0.008(4) -0.003(4) -0.002(5)
C24 0.037(6) 0.027(6) 0.042(7) -0.003(5) -0.009(5) -0.010(5)
C25 0.042(7) 0.034(6) 0.028(6) 0.003(5) 0.002(5) -0.013(5)
C26 0.022(5) 0.037(6) 0.030(6) 0.001(5) -0.003(4) -0.005(4)
N1 0.028(5) 0.014(4) 0.025(4) 0.002(3) 0.000(3) 0.003(3)
C27 0.038(6) 0.022(5) 0.026(5) 0.002(4) 0.003(4) -0.002(4)
C28 0.060(8) 0.027(6) 0.033(6) 0.006(5) 0.006(6) -0.012(5)
C29 0.103(12) 0.038(7) 0.024(6) 0.006(5) -0.016(7) 0.003(8)
C30 0.066(9) 0.038(7) 0.030(6) 0.000(5) -0.014(6) 0.004(6)
C31 0.046(7) 0.019(5) 0.027(6) 0.001(4) -0.012(5) -0.002(5)
S3 0.0430(17) 0.0324(15) 0.0342(15) 0.0017(12) 0.0106(12) -0.0003(12)
O1 0.017(4) 0.102(8) 0.042(5) -0.002(5) 0.005(3) 0.012(4)
O2 0.175(14) 0.033(6) 0.096(9) -0.010(6) -0.074(10) 0.005(7)
O3 0.046(7) 0.151(13) 0.158(13) 0.119(11) 0.056(8) 0.042(7)
C51 0.049(9) 0.106(14) 0.072(12) -0.051(11) -0.022(8) 0.023(9)
F1 0.038(5) 0.077(6) 0.094(7) -0.001(5) -0.014(4) 0.013(4)
F2 0.080(8) 0.51(4) 0.022(5) 0.051(11) 0.010(5) 0.113(14)
F3 0.189(17) 0.166(14) 0.26(2) -0.159(16) -0.166(17) 0.099(13)
S4A 0.044(4) 0.033(3) 0.047(4) 0.001(3) 0.013(3) 0.006(3)
S4B 0.040(4) 0.033(3) 0.028(3) -0.005(2) 0.002(3) -0.004(3)
Cl1 0.111(9) 0.132(10) 0.071(6) 0.034(6) 0.020(6) 0.039(7)
Cl2 0.113(6) 0.080(5) 0.072(5) 0.013(4) -0.026(4) -0.025(5)
C98 0.113(6) 0.080(5) 0.072(5) 0.013(4) -0.026(4) -0.025(5)

loop_
_atom_type_symbol
_atom_type_description
_atom_type_scat_dispersion_real
_atom_type_scat_dispersion_imag
_atom_type_scat_source
C C 0.0033 0.0016 'International Tables Vol C Tables 4.2.6.8 and 6.1.1.4'
H H 0.0000 0.0000 'International Tables Vol C Tables 4.2.6.8 and 6.1.1.4'
B B 0.0013 0.0007 'International Tables Vol C Tables 4.2.6.8 and 6.1.1.4'
N N 0.0061 0.0033 'International Tables Vol C Tables 4.2.6.8 and 6.1.1.4'
O O 0.0106 0.0060 'International Tables Vol C Tables 4.2.6.8 and 6.1.1.4'
F F 0.0171 0.0103 'International Tables Vol C Tables 4.2.6.8 and 6.1.1.4'
S S 0.1246 0.1234 'International Tables Vol C Tables 4.2.6.8 and 6.1.1.4'
Cl Cl 0.1484 0.1585 'International Tables Vol C Tables 4.2.6.8 and 6.1.1.4'
Rh Rh -1.1178 0.9187 'International Tables Vol C Tables 4.2.6.8 and 6.1.1.4'
P P 0.1023 0.0942 'International Tables Vol C Tables 4.2.6.8 and 6.1.1.4'

loop_
_geom_angle_atom_site_label_1
_geom_angle_atom_site_label_2
_geom_angle_atom_site_label_3
_geom_angle
_geom_angle_site_symmetry_3
B3 B1 B2 64.9(7) .
B3 B1 B5 108.2(8) .
B2 B1 B5 110.9(8) .
B3 B1 B4 60.4(6) .
B2 B1 B4 115.0(9) .
B5 B1 B4 60.4(7) .
B3 B1 B6 107.7(8) .
B2 B1 B6 59.4(7) .
B5 B1 B6 59.4(7) .
B4 B1 B6 108.0(8) .
B1 B2 B6 61.6(7) .
B1 B2 B11 106.8(8) .
B6 B2 B11 56.2(6) .
B1 B2 B3 57.3(7) .
B6 B2 B3 103.6(8) .
B11 B2 B3 105.0(8) .
B1 B2 S7 111.2(8) .
B6 B2 S7 107.1(7) .
B11 B2 S7 60.3(5) .
B3 B2 S7 62.6(6) .
B1 B3 B4 60.9(7) .
B1 B3 B2 57.8(7) .
B4 B3 B2 109.5(8) .
B1 B3 S7 110.3(7) .
B4 B3 S7 117.4(7) .
B2 B3 S7 61.0(5) .
B1 B3 Rh8 118.8(7) .
B4 B3 Rh8 66.9(5) .
B2 B3 Rh8 119.3(7) .
S7 B3 Rh8 68.3(4) .
B3 B4 B1 58.7(7) .
B3 B4 B5 106.4(8) .
B1 B4 B5 59.8(7) .
B3 B4 B9 109.6(8) .
B1 B4 B9 107.9(8) .
B5 B4 B9 58.7(6) .
B3 B4 Rh8 66.3(5) .
B1 B4 Rh8 116.5(7) .
B5 B4 Rh8 113.7(7) .
B9 B4 Rh8 63.2(5) .
B9 B5 B6 109.8(8) .
B9 B5 B1 109.9(8) .
B6 B5 B1 60.7(7) .
B9 B5 B10 62.3(6) .
B6 B5 B10 58.6(6) .
B1 B5 B10 108.0(8) .
B9 B5 B4 61.0(6) .
B6 B5 B4 108.6(8) .
B1 B5 B4 59.9(6) .
B10 B5 B4 109.6(8) .
B11 B6 B10 65.3(7) .
B11 B6 B2 63.9(7) .
B10 B6 B2 115.7(8) .
B11 B6 B5 114.9(8) .
B10 B6 B5 61.0(6) .
B2 B6 B5 111.0(8) .
B11 B6 B1 111.0(8) .
B10 B6 B1 109.3(8) .
B2 B6 B1 59.1(7) .
B5 B6 B1 59.8(7) .
B11 S7 B2 56.1(5) .
B11 S7 B3 97.3(5) .
B2 S7 B3 56.4(5) .
B11 S7 Rh8 106.4(4) .
B2 S7 Rh8 108.8(4) .
B3 S7 Rh8 60.4(3) .
B9 Rh8 B3 83.7(4) .
B9 Rh8 B4 48.5(4) .
B3 Rh8 B4 46.7(4) .
B9 Rh8 P1 97.5(3) .
B3 Rh8 P1 127.3(3) .
B4 Rh8 P1 96.7(3) .
B9 Rh8 P2 118.2(3) .
B3 Rh8 P2 141.9(3) .
B4 Rh8 P2 166.6(3) .
P1 Rh8 P2 82.96(9) .
B9 Rh8 S7 93.3(3) .
B3 Rh8 S7 51.3(3) .
B4 Rh8 S7 88.5(3) .
P1 Rh8 S7 168.85(9) .
P2 Rh8 S7 94.30(9) .
N1 B9 B5 113.2(8) .
N1 B9 B4 125.9(8) .
B5 B9 B4 60.2(6) .
N1 B9 B10 113.4(7) .
B5 B9 B10 59.4(6) .
B4 B9 B10 106.8(8) .
N1 B9 Rh8 122.3(7) .
B5 B9 Rh8 119.3(7) .
B4 B9 Rh8 68.3(5) .
B10 B9 Rh8 112.5(6) .
B6 B10 B5 60.3(7) .
B6 B10 B9 108.0(8) .
B5 B10 B9 58.3(6) .
B6 B10 B11 56.0(6) .
B5 B10 B11 106.7(8) .
B9 B10 B11 113.5(8) .
B6 B11 B2 59.9(7) .
B6 B11 B10 58.7(7) .
B2 B11 B10 107.3(8) .
B6 B11 S7 112.8(8) .
B2 B11 S7 63.6(5) .
B10 B11 S7 111.7(7) .
C3 P1 C9 103.5(4) .
C3 P1 C1 103.4(5) .
C9 P1 C1 104.6(5) .
C3 P1 Rh8 127.7(3) .
C9 P1 Rh8 105.2(3) .
C1 P1 Rh8 110.3(3) .
C15 P2 C21 103.9(4) .
C15 P2 C2 104.5(5) .
C21 P2 C2 105.7(5) .
C15 P2 Rh8 122.8(3) .
C21 P2 Rh8 109.0(3) .
C2 P2 Rh8 109.7(3) .
C2 C1 P1 110.0(7) .
C1 C2 P2 108.3(7) .
C8 C3 C4 118.6(9) .
C8 C3 P1 122.2(8) .
C4 C3 P1 119.2(8) .
C5 C4 C3 119.6(11) .
C6 C5 C4 121.5(12) .
C5 C6 C7 119.5(11) .
C8 C7 C6 120.5(11) .
C7 C8 C3 120.3(11) .
C10 C9 C14 117.9(9) .
C10 C9 P1 121.2(8) .
C14 C9 P1 120.8(8) .
C11 C10 C9 121.6(10) .
C10 C11 C12 119.8(12) .
C13 C12 C11 118.9(11) .
C14 C13 C12 121.4(11) .
C13 C14 C9 120.5(12) .
C16 C15 C20 118.9(9) .
C16 C15 P2 119.6(7) .
C20 C15 P2 121.5(7) .
C17 C16 C15 120.3(9) .
C16 C17 C18 120.8(10) .
C17 C18 C19 119.8(9) .
C20 C19 C18 119.4(10) .
C19 C20 C15 120.9(9) .
C26 C21 C22 118.0(9) .
C26 C21 P2 125.0(8) .
C22 C21 P2 116.8(8) .
C23 C22 C21 121.0(10) .
C24 C23 C22 119.4(10) .
C25 C24 C23 119.7(10) .
C24 C25 C26 119.8(11) .
C21 C26 C25 122.0(11) .
C27 N1 C31 118.5(9) .
C27 N1 B9 120.8(8) .
C31 N1 B9 120.3(8) .
N1 C27 C28 122.1(10) .
C29 C28 C27 118.7(12) .
C28 C29 C30 120.3(11) .
C31 C30 C29 118.1(11) .
N1 C31 C30 122.2(10) .
O2 S3 O1 117.2(8) .
O2 S3 O3 111.3(10) .
O1 S3 O3 113.3(6) .
O2 S3 C51 104.0(8) .
O1 S3 C51 105.2(6) .
O3 S3 C51 104.3(10) .
F2 C51 F3 108.6(18) .
F2 C51 F1 105.1(17) .
F3 C51 F1 106.2(14) .
F2 C51 S3 113.6(13) .
F3 C51 S3 109.5(16) .
F1 C51 S3 113.6(11) .
O5A S4A O6A 114.7(8) .
O5A S4A O4A 113.5(8) .
O6A S4A O4A 113.2(8) .
O5A S4A C52A 104.5(10) .
O6A S4A C52A 104.7(10) .
O4A S4A C52A 104.8(9) .
F4A C52A F5A 108.3(13) .
F4A C52A F6A 107.7(12) .
F5A C52A F6A 107.6(13) .
F4A C52A S4A 109.7(14) .
F5A C52A S4A 111.8(15) .
F6A C52A S4A 111.6(14) .
O5B S4B O4B 115.2(8) .
O5B S4B O6B 114.2(7) .
O4B S4B O6B 113.1(7) .
O5B S4B C52B 104.3(10) .
O4B S4B C52B 104.6(10) .
O6B S4B C52B 103.8(9) .
S4B O6B C99 128.1(14) .
F6B C52B F4B 107.6(12) .
F6B C52B F5B 107.5(12) .
F4B C52B F5B 107.3(12) .
F6B C52B S4B 113.3(14) .
F4B C52B S4B 112.5(14) .
F5B C52B S4B 108.4(13) .
Cl1 Cl2 C98 104.2(5) 2_655
Cl1 Cl2 Cl2 104.2(5) 2_655
O6B C99 C99 101.2(13) 2_755

loop_
_geom_bond_atom_site_label_1
_geom_bond_atom_site_label_2
_geom_bond_distance
_geom_bond_site_symmetry_2
B1 B3 1.749(17) .
B1 B2 1.759(19) .
B1 B5 1.786(17) .
B1 B4 1.789(16) .
B1 B6 1.802(17) .
B2 B6 1.764(17) .
B2 B11 1.832(17) .
B2 B3 1.883(17) .
B2 S7 1.978(13) .
B3 B4 1.779(16) .
B3 S7 2.008(13) .
B3 Rh8 2.238(12) .
B4 B5 1.798(16) .
B4 B9 1.812(16) .
B4 Rh8 2.248(11) .
B5 B9 1.770(16) .
B5 B6 1.779(17) .
B5 B10 1.792(16) .
B6 B11 1.695(16) .
B6 B10 1.748(16) .
S7 B11 1.917(12) .
S7 Rh8 2.392(3) .
Rh8 B9 2.159(10) .
Rh8 P1 2.274(3) .
Rh8 P2 2.347(3) .
B9 N1 1.524(13) .
B9 B10 1.842(16) .
B10 B11 1.858(17) .
P1 C3 1.796(10) .
P1 C9 1.809(10) .
P1 C1 1.825(10) .
P2 C15 1.807(10) .
P2 C21 1.824(10) .
P2 C2 1.830(10) .
C1 C2 1.533(14) .
C3 C8 1.404(15) .
C3 C4 1.420(14) .
C4 C5 1.387(16) .
C5 C6 1.374(18) .
C6 C7 1.394(18) .
C7 C8 1.389(15) .
C9 C10 1.394(15) .
C9 C14 1.414(14) .
C10 C11 1.383(14) .
C11 C12 1.396(18) .
C12 C13 1.40(2) .
C13 C14 1.364(16) .
C15 C16 1.392(14) .
C15 C20 1.405(14) .
C16 C17 1.380(14) .
C17 C18 1.390(15) .
C18 C19 1.397(14) .
C19 C20 1.387(14) .
C21 C26 1.360(15) .
C21 C22 1.403(14) .
C22 C23 1.393(14) .
C23 C24 1.389(16) .
C24 C25 1.380(17) .
C25 C26 1.389(15) .
N1 C27 1.352(13) .
N1 C31 1.357(13) .
C27 C28 1.381(15) .
C28 C29 1.365(18) .
C29 C30 1.39(2) .
C30 C31 1.375(16) .
S3 O2 1.387(10) .
S3 O1 1.404(9) .
S3 O3 1.412(10) .
S3 C51 1.773(16) .
C51 F2 1.26(3) .
C51 F3 1.31(2) .
C51 F1 1.353(17) .
S4A O5A 1.437(11) .
S4A O6A 1.440(10) .
S4A O4A 1.449(11) .
S4A C52A 1.79(2) .
C52A F4A 1.321(13) .
C52A F5A 1.326(13) .
C52A F6A 1.331(13) .
S4B O5B 1.433(10) .
S4B O4B 1.438(11) .
S4B O6B 1.448(11) .
S4B C52B 1.82(2) .
O6B C99 1.58(2) .
C52B F6B 1.325(13) .
C52B F4B 1.327(13) .
C52B F5B 1.331(13) .
Cl1 Cl2 1.793(14) .
Cl2 C98 1.822(14) 2_655
Cl2 Cl2 1.822(14) 2_655
Cl3 Cl3 2.42(2) 2_655
Cl4 Cl4 1.29(3) 2_755
C99 C99 1.76(4) 2_755
